data_1545542
loop_
_publ_author_name
'Sadanaga, R.'
'Okamura, F.P.'
'Takeda, H.'

_publ_section_title
;
 X-ray study of the phase transformations of enstatite :Sample at 1100 C
;
_journal_name_full 'Mineralogical Journal'
_journal_page_first 110
_journal_page_last 130
_journal_volume 6
_journal_year 1969
_chemical_formula_sum 'Mg O3 Si'
_chemical_name_common MgSiO3
_chemical_name_mineral 'protoenstatite at 1100 C'
_space_group_IT_number 60
_space_group_name_H-M_alt 'P b c n'
_symmetry_space_group_name_Hall '-P 2n 2ab'
_symmetry_space_group_name_H-M 'P b c n'
_cell_angle_alpha 90
_cell_angle_beta 90
_cell_angle_gamma 90
_cell_formula_units_Z 8
_cell_length_a 9.34(2)
_cell_length_b 8.79(2)
_cell_length_c 5.36(2)
_cell_volume 440(2)
_diffrn_ambient_temperature 1373
_cod_data_source_file Sadanaga-proto-1100C.cif
_cod_data_source_block protoenstatite_1100C
_cod_original_formula_sum 'Mg Si O3'
_cod_database_code 1545542

loop_
_space_group_symop_operation_xyz
'x, y, z'
'-x, -y, -z'
'-x+1/2, -y+1/2, z+1/2'
'x+1/2, y+1/2, -z+1/2'
'-x, y, -z+1/2'
'x, -y, z+1/2'
'x+1/2, -y+1/2, -z'
'-x+1/2, y+1/2, z'

loop_
_atom_site_label
_atom_site_occupancy
_atom_site_fract_x
_atom_site_fract_y
_atom_site_fract_z
_atom_site_adp_type
_atom_site_B_iso_or_equiv
_atom_site_type_symbol
Mg1 1.0 0.000000 0.252(7) 0.250000 Biso 1.000000 Mg
Mg2 1.0 0.000000 0.107(9) 0.750000 Biso 1.000000 Mg
Si 1.0 0.293(2) 0.098(5) 0.072(3) Biso 1.000000 Si
O1 1.0 0.118(8) 0.071(13) 0.071(12) Biso 1.000000 O
O2 1.0 0.378(7) 0.242(8) 0.078(8) Biso 1.000000 O
O3 1.0 0.351(4) -0.053(7) 0.310(8) Biso 1.000000 O
